data_4088439
loop_
_publ_author_name
'Zhuo, Qingde'
'Zhou, Xiaoxi'
'Kang, Huijun'
'Chen, Zhiyong'
'Yang, Yuhui'
'Han, Feifei'
'Zhang, Hong'
'Xia, Haiping'

_publ_section_title
;
 Synthesis of Fused Metallaaromatics via Intramolecular C--H Activation of
 Thiophenes
;
_journal_issue 10
_journal_name_full Organometallics
_journal_page_first 1497
_journal_paper_doi 10.1021/acs.organomet.6b00083
_journal_volume 35
_journal_year 2016
_chemical_formula_moiety 'C61 H50 Cl2 Os P3 S 1+, B F4 1-, 2(C H2 Cl2)'
_chemical_formula_sum 'C63 H54 B Cl6 F4 O0 Os P3 S'
_chemical_formula_weight 1425.74
_space_group_crystal_system triclinic
_space_group_IT_number 2
_space_group_name_Hall '-P 1'
_space_group_name_H-M_alt 'P -1'
_atom_sites_solution_hydrogens geom
_atom_sites_solution_primary direct
_audit_creation_date 2016-01-18
_audit_creation_method
;
Olex2 1.2
(compiled 2015.01.26 svn.r3150 for OlexSys, GUI svn.r4998)
;
_cell_angle_alpha 93.119(2)
_cell_angle_beta 103.706(2)
_cell_angle_gamma 110.115(3)
_cell_formula_units_Z 2
_cell_length_a 12.8967(4)
_cell_length_b 13.0323(4)
_cell_length_c 19.7300(5)
_cell_measurement_reflns_used 7678
_cell_measurement_temperature 173.00(14)
_cell_measurement_theta_max 27.2020
_cell_measurement_theta_min 3.2160
_cell_volume 2991.40(17)
_computing_molecular_graphics 'Olex2 (Dolomanov et al., 2009)'
_computing_publication_material 'Olex2 (Dolomanov et al., 2009)'
_computing_structure_refinement 'ShelXL (Sheldrick, 2008)'
_computing_structure_solution 'SIR2004 (Burla et al., 2007)'
_diffrn_ambient_temperature 173.00(14)
_diffrn_measured_fraction_theta_full 0.973
_diffrn_measured_fraction_theta_max 0.998
_diffrn_measurement_device_type 'multiwire proportional'
_diffrn_measurement_method 'phi and omega scans'
_diffrn_radiation_monochromator graphite
_diffrn_radiation_type MoK\a
_diffrn_radiation_wavelength 0.71073
_diffrn_reflns_av_R_equivalents 0.0361
_diffrn_reflns_av_unetI/netI 0.0577
_diffrn_reflns_Laue_measured_fraction_full 0.973
_diffrn_reflns_Laue_measured_fraction_max 0.998
_diffrn_reflns_limit_h_max 15
_diffrn_reflns_limit_h_min -15
_diffrn_reflns_limit_k_max 15
_diffrn_reflns_limit_k_min -15
_diffrn_reflns_limit_l_max 23
_diffrn_reflns_limit_l_min -23
_diffrn_reflns_number 21622
_diffrn_reflns_point_group_measured_fraction_full 0.973
_diffrn_reflns_point_group_measured_fraction_max 0.998
_diffrn_reflns_theta_full 25.242
_diffrn_reflns_theta_max 24.999
_diffrn_reflns_theta_min 3.052
_exptl_absorpt_coefficient_mu 2.567
_exptl_absorpt_correction_T_max 1.00000
_exptl_absorpt_correction_T_min 0.97696
_exptl_absorpt_correction_type multi-scan
_exptl_crystal_colour red
_exptl_crystal_colour_primary red
_exptl_crystal_density_diffrn 1.583
_exptl_crystal_description block
_exptl_crystal_F_000 1424
_exptl_crystal_size_max 0.3
_exptl_crystal_size_mid 0.2
_exptl_crystal_size_min 0.2
_refine_diff_density_max 1.953
_refine_diff_density_min -1.488
_refine_diff_density_rms 0.107
_refine_ls_extinction_method none
_refine_ls_goodness_of_fit_ref 1.052
_refine_ls_hydrogen_treatment constr
_refine_ls_matrix_type full
_refine_ls_number_parameters 712
_refine_ls_number_reflns 10543
_refine_ls_number_restraints 0
_refine_ls_restrained_S_all 1.052
_refine_ls_R_factor_all 0.0442
_refine_ls_R_factor_gt 0.0382
_refine_ls_shift/su_max 0.004
_refine_ls_shift/su_mean 0.000
_refine_ls_structure_factor_coef Fsqd
_refine_ls_weighting_details
;
 w=1/[\s^2^(Fo^2^)+(0.0291P)^2^+5.3519P]
 where P=(Fo^2^+2Fc^2^)/3
;
_refine_ls_weighting_scheme calc
_refine_ls_wR_factor_gt 0.0842
_refine_ls_wR_factor_ref 0.0869
_reflns_Friedel_coverage 0.000
_reflns_number_gt 9517
_reflns_number_total 10543
_reflns_threshold_expression 'I > 2\s(I)'
_cod_data_source_file om6b00083_si_002.cif
_cod_data_source_block 5
_cod_original_cell_volume 2991.40(16)
_cod_database_code 4088439
_shelxl_version_number 2013-2
_shelx_space_group_comment
;
The symmetry employed for this shelxl refinement is uniquely defined
by the following loop, which should always be used as a source of
symmetry information in preference to the above space-group names.
They are only intended as comments.
;
_olex2_refinement_description
;
1. Fixed Uiso
 At 1.2 times of:
  All C(H) groups, All C(H,H) groups
2.a Secondary CH2 refined with riding coordinates:
 C1S(H1SA,H1SB), C2S(H2SA,H2SB)
2.b Aromatic/amide H refined with riding coordinates:
 C1(H1), C3(H3), C5(H5), C6(H6), C7(H7), C77(H77), C50(H50), C70(H70),
 C10(H10), C11(H11), C14(H14), C15(H15), C17(H17), C18(H18), C19(H19), C20(H20),
  C21(H21), C22(H22), C26(H26), C28(H28), C29(H29), C31(H31), C32(H32),
 C34(H34), C36(H36), C38(H38), C39(H39), C41(H41), C42(H42), C46(H46), C48(H48),
  C49(H49), C52(H52), C53(H53), C58(H58), C59(H59), C60(H60), C61(H61),
 C62(H62), C66(H66), C67(H67), C69(H69), C76(H76), C84(H84), C78(H78), C82(H82),
  C81(H81), C79(H79), C85(H85), C86(H86)
;
_olex2_submission_special_instructions 'No special instructions were received'

loop_
_space_group_symop_operation_xyz
'x, y, z'
'-x, -y, -z'

loop_
_atom_site_label
_atom_site_type_symbol
_atom_site_fract_x
_atom_site_fract_y
_atom_site_fract_z
_atom_site_U_iso_or_equiv
_atom_site_adp_type
_atom_site_occupancy
_atom_site_site_symmetry_order
_atom_site_calc_flag
_atom_site_refinement_flags_posn
Os1 Os 1.50793(2) 1.71495(2) -0.27343(2) 0.01657(6) Uani 1 1 d .
C1 C 1.6648(4) 1.7364(4) -0.2727(2) 0.0195(10) Uani 1 1 d .
H1 H 1.7105 1.8098 -0.2759 0.023 Uiso 1 1 calc R
C2 C 1.7244(4) 1.6589(4) -0.2681(2) 0.0214(10) Uani 1 1 d .
C3 C 1.6844(4) 1.5514(4) -0.2543(3) 0.0238(11) Uani 1 1 d .
H3 H 1.7275 1.5074 -0.2613 0.029 Uiso 1 1 calc R
C4 C 1.5853(4) 1.5001(4) -0.2306(2) 0.0231(11) Uani 1 1 d .
C5 C 1.5337(4) 1.3917(4) -0.2224(3) 0.0299(12) Uani 1 1 d .
H5 H 1.5616 1.3352 -0.2317 0.036 Uiso 1 1 calc R
C6 C 1.4356(5) 1.3740(4) -0.1989(3) 0.0344(13) Uani 1 1 d .
H6 H 1.3893 1.3033 -0.1916 0.041 Uiso 1 1 calc R
C7 C 1.4120(5) 1.4662(4) -0.1875(3) 0.0321(12) Uani 1 1 d .
H7 H 1.3462 1.4677 -0.1745 0.039 Uiso 1 1 calc R
S1 S 1.51881(10) 1.57955(10) -0.20010(6) 0.0234(3) Uani 1 1 d .
P1 P 1.51050(10) 1.83197(9) -0.36171(6) 0.0176(3) Uani 1 1 d .
P2 P 1.56135(11) 1.84134(10) -0.16646(6) 0.0210(3) Uani 1 1 d .
P3 P 1.86701(10) 1.70297(10) -0.28046(7) 0.0217(3) Uani 1 1 d .
Cl2 Cl 1.41779(11) 1.56232(9) -0.36864(6) 0.0288(3) Uani 1 1 d .
Cl1 Cl 1.30862(10) 1.67608(10) -0.26461(7) 0.0288(3) Uani 1 1 d .
C71 C 1.8773(4) 1.5976(4) -0.3390(3) 0.0225(11) Uani 1 1 d .
C72 C 1.5170(4) 1.7700(4) -0.4463(2) 0.0195(10) Uani 1 1 d .
C77 C 1.5099(4) 2.0012(4) -0.0948(3) 0.0286(12) Uani 1 1 d .
H77 H 1.5625 1.9930 -0.0547 0.034 Uiso 1 1 calc R
C75 C 1.4878(4) 1.9388(4) -0.1601(3) 0.0231(11) Uani 1 1 d .
C73 C 1.6263(4) 1.9687(4) -0.3470(2) 0.0201(10) Uani 1 1 d .
C50 C 1.8829(4) 1.8173(4) -0.3942(3) 0.0292(12) Uani 1 1 d .
H50 H 1.8571 1.7466 -0.4216 0.035 Uiso 1 1 calc R
C80 C 1.8983(4) 1.8260(4) -0.3216(3) 0.0241(11) Uani 1 1 d .
C70 C 2.0274(5) 1.6858(5) -0.0804(3) 0.0403(14) Uani 1 1 d .
H70 H 2.0079 1.6449 -0.0438 0.048 Uiso 1 1 calc R
C10 C 1.9845(4) 1.5921(4) -0.3340(3) 0.0310(12) Uani 1 1 d .
H10 H 2.0493 1.6367 -0.2968 0.037 Uiso 1 1 calc R
C11 C 1.9613(5) 2.0228(4) -0.3148(3) 0.0398(14) Uani 1 1 d .
H11 H 1.9886 2.0941 -0.2878 0.048 Uiso 1 1 calc R
C13 C 1.7152(4) 1.9248(4) -0.1326(2) 0.0247(11) Uani 1 1 d .
C14 C 1.3763(5) 2.0847(4) -0.1464(3) 0.0387(14) Uani 1 1 d .
H14 H 1.3382 2.1343 -0.1419 0.046 Uiso 1 1 calc R
C15 C 1.6768(4) 2.0099(4) -0.3999(3) 0.0248(11) Uani 1 1 d .
H15 H 1.6594 1.9633 -0.4430 0.030 Uiso 1 1 calc R
C17 C 1.7578(5) 2.0405(4) -0.1155(3) 0.0315(12) Uani 1 1 d .
H17 H 1.7061 2.0786 -0.1208 0.038 Uiso 1 1 calc R
C18 C 1.7960(5) 1.4631(4) -0.4435(3) 0.0371(14) Uani 1 1 d .
H18 H 1.7320 1.4193 -0.4813 0.045 Uiso 1 1 calc R
C19 C 1.4643(4) 1.7413(4) -0.5741(3) 0.0283(12) Uani 1 1 d .
H19 H 1.4222 1.7531 -0.6175 0.034 Uiso 1 1 calc R
C20 C 1.6542(5) 2.0395(4) -0.2850(3) 0.0297(12) Uani 1 1 d .
H20 H 1.6206 2.0128 -0.2484 0.036 Uiso 1 1 calc R
C21 C 1.5318(4) 1.6803(4) -0.5742(3) 0.0293(12) Uani 1 1 d .
H21 H 1.5364 1.6495 -0.6177 0.035 Uiso 1 1 calc R
C22 C 1.4085(4) 1.9492(4) -0.2171(3) 0.0266(11) Uani 1 1 d .
H22 H 1.3916 1.9058 -0.2615 0.032 Uiso 1 1 calc R
C26 C 1.2738(4) 1.7831(4) -0.4062(3) 0.0260(11) Uani 1 1 d .
H26 H 1.2675 1.7088 -0.4030 0.031 Uiso 1 1 calc R
C27 C 1.9731(4) 1.7290(4) -0.1970(3) 0.0247(11) Uani 1 1 d .
C28 C 2.0856(4) 1.8012(4) -0.1883(3) 0.0317(12) Uani 1 1 d .
H28 H 2.1061 1.8394 -0.2257 0.038 Uiso 1 1 calc R
C29 C 1.4569(4) 1.7865(4) -0.5102(3) 0.0252(11) Uani 1 1 d .
H29 H 1.4100 1.8290 -0.5107 0.030 Uiso 1 1 calc R
C31 C 1.7297(5) 2.1481(4) -0.2748(3) 0.0355(13) Uani 1 1 d .
H31 H 1.7476 2.1951 -0.2317 0.043 Uiso 1 1 calc R
C32 C 1.9048(4) 1.9110(5) -0.4271(3) 0.0358(13) Uani 1 1 d .
H32 H 1.8912 1.9046 -0.4769 0.043 Uiso 1 1 calc R
C34 C 1.9015(5) 1.4570(5) -0.4387(3) 0.0408(15) Uani 1 1 d .
H34 H 1.9101 1.4089 -0.4731 0.049 Uiso 1 1 calc R
C36 C 2.1386(5) 1.7597(5) -0.0706(3) 0.0396(14) Uani 1 1 d .
H36 H 2.1947 1.7713 -0.0269 0.048 Uiso 1 1 calc R
C38 C 1.7943(4) 1.8721(4) -0.1240(3) 0.0286(12) Uani 1 1 d .
H38 H 1.7676 1.7942 -0.1365 0.034 Uiso 1 1 calc R
C39 C 1.3888(4) 1.9744(4) -0.3983(3) 0.0261(11) Uani 1 1 d .
H39 H 1.4619 2.0321 -0.3887 0.031 Uiso 1 1 calc R
C41 C 1.9956(5) 1.5210(5) -0.3838(3) 0.0406(15) Uani 1 1 d .
H41 H 2.0683 1.5158 -0.3805 0.049 Uiso 1 1 calc R
C42 C 1.2906(5) 1.9987(5) -0.4192(3) 0.0333(13) Uani 1 1 d .
H42 H 1.2965 2.0722 -0.4248 0.040 Uiso 1 1 calc R
C44 C 1.3821(4) 1.8671(4) -0.3912(2) 0.0202(10) Uani 1 1 d .
C46 C 1.9463(5) 2.0131(5) -0.3868(3) 0.0389(14) Uani 1 1 d .
H46 H 1.9649 2.0777 -0.4086 0.047 Uiso 1 1 calc R
C48 C 1.9111(5) 1.9315(5) -0.0976(3) 0.0362(13) Uani 1 1 d .
H48 H 1.9634 1.8940 -0.0907 0.043 Uiso 1 1 calc R
C49 C 1.1839(5) 1.9155(5) -0.4320(3) 0.0359(13) Uani 1 1 d .
H49 H 1.1163 1.9322 -0.4449 0.043 Uiso 1 1 calc R
C52 C 1.7524(4) 2.1189(4) -0.3898(3) 0.0316(12) Uani 1 1 d .
H52 H 1.7860 2.1461 -0.4263 0.038 Uiso 1 1 calc R
C53 C 1.5859(4) 1.7078(4) -0.4478(3) 0.0274(11) Uani 1 1 d .
H53 H 1.6284 1.6956 -0.4047 0.033 Uiso 1 1 calc R
C58 C 1.5932(5) 1.6635(4) -0.5114(3) 0.0333(13) Uani 1 1 d .
H58 H 1.6406 1.6216 -0.5116 0.040 Uiso 1 1 calc R
C59 C 1.3527(5) 2.0224(4) -0.2108(3) 0.0349(13) Uani 1 1 d .
H59 H 1.2987 2.0294 -0.2507 0.042 Uiso 1 1 calc R
C60 C 1.9453(5) 1.6712(4) -0.1426(3) 0.0324(12) Uani 1 1 d .
H60 H 1.8690 1.6212 -0.1486 0.039 Uiso 1 1 calc R
C61 C 1.9514(5) 2.0456(5) -0.0814(3) 0.0393(14) Uani 1 1 d .
H61 H 2.0315 2.0866 -0.0639 0.047 Uiso 1 1 calc R
C62 C 1.7790(5) 2.1876(4) -0.3282(3) 0.0339(13) Uani 1 1 d .
H62 H 1.8309 2.2619 -0.3219 0.041 Uiso 1 1 calc R
C66 C 2.1674(5) 1.8168(5) -0.1249(3) 0.0409(14) Uani 1 1 d .
H66 H 2.2437 1.8670 -0.1186 0.049 Uiso 1 1 calc R
C67 C 1.1760(4) 1.8080(4) -0.4258(3) 0.0308(12) Uani 1 1 d .
H67 H 1.1027 1.7507 -0.4351 0.037 Uiso 1 1 calc R
C69 C 1.4555(5) 2.0753(4) -0.0882(3) 0.0332(13) Uani 1 1 d .
H69 H 1.4725 2.1191 -0.0440 0.040 Uiso 1 1 calc R
C76 C 1.9371(4) 1.9306(4) -0.2816(3) 0.0308(12) Uani 1 1 d .
H76 H 1.9467 1.9378 -0.2321 0.037 Uiso 1 1 calc R
C84 C 1.4142(4) 1.7217(4) -0.0909(3) 0.0274(11) Uani 1 1 d .
H84 H 1.3572 1.7360 -0.1249 0.033 Uiso 1 1 calc R
C83 C 1.5294(4) 1.7656(4) -0.0926(2) 0.0239(11) Uani 1 1 d .
C78 C 1.7820(4) 1.5323(4) -0.3939(3) 0.0292(12) Uani 1 1 d .
H78 H 1.7086 1.5356 -0.3970 0.035 Uiso 1 1 calc R
C82 C 1.6107(5) 1.7439(4) -0.0413(3) 0.0337(13) Uani 1 1 d .
H82 H 1.6893 1.7743 -0.0407 0.040 Uiso 1 1 calc R
C81 C 1.3833(5) 1.6577(4) -0.0397(3) 0.0362(13) Uani 1 1 d .
H81 H 1.3054 1.6291 -0.0386 0.043 Uiso 1 1 calc R
C79 C 1.8756(5) 2.0993(5) -0.0907(3) 0.0370(14) Uani 1 1 d .
H79 H 1.9037 2.1776 -0.0800 0.044 Uiso 1 1 calc R
C85 C 1.5783(5) 1.6782(5) 0.0094(3) 0.0372(14) Uani 1 1 d .
H85 H 1.6348 1.6633 0.0436 0.045 Uiso 1 1 calc R
C86 C 1.4659(5) 1.6352(4) 0.0099(3) 0.0375(14) Uani 1 1 d .
H86 H 1.4443 1.5900 0.0442 0.045 Uiso 1 1 calc R
C1S C 1.1891(6) 1.3293(5) -0.3499(3) 0.0523(17) Uani 1 1 d .
H1SA H 1.1448 1.3364 -0.3164 0.063 Uiso 1 1 calc R
H1SB H 1.2596 1.3966 -0.3394 0.063 Uiso 1 1 calc R
Cl1S Cl 1.22661(16) 1.21224(15) -0.33907(11) 0.0692(5) Uani 1 1 d .
Cl2S Cl 1.10673(19) 1.31775(17) -0.43629(10) 0.0759(6) Uani 1 1 d .
C2S C 1.0757(10) 1.3890(9) -0.1368(7) 0.138(5) Uani 1 1 d .
H2SA H 0.9908 1.3590 -0.1490 0.166 Uiso 1 1 calc R
H2SB H 1.1057 1.4227 -0.0865 0.166 Uiso 1 1 calc R
Cl4S Cl 1.1229(2) 1.4880(2) -0.18998(14) 0.0981(8) Uani 1 1 d .
Cl3S Cl 1.1276(3) 1.2798(3) -0.1516(2) 0.1517(14) Uani 1 1 d .
B B 1.7880(6) 1.3747(6) -0.1100(4) 0.0393(16) Uani 1 1 d .
F4S F 1.8009(3) 1.3951(3) -0.1763(2) 0.0602(10) Uani 1 1 d .
F3S F 1.7631(4) 1.4657(3) -0.0822(2) 0.0771(13) Uani 1 1 d .
F2S F 1.7001(5) 1.2815(3) -0.1132(3) 0.0995(17) Uani 1 1 d .
F1S F 1.8847(5) 1.3767(5) -0.0689(3) 0.1110(19) Uani 1 1 d .

loop_
_atom_site_aniso_label
_atom_site_aniso_U_11
_atom_site_aniso_U_22
_atom_site_aniso_U_33
_atom_site_aniso_U_23
_atom_site_aniso_U_13
_atom_site_aniso_U_12
Os1 0.01893(10) 0.01642(10) 0.01478(10) 0.00173(7) 0.00436(8) 0.00727(7)
C1 0.026(3) 0.019(2) 0.013(2) 0.0008(18) 0.003(2) 0.010(2)
C2 0.020(2) 0.024(3) 0.019(3) 0.0004(19) 0.003(2) 0.008(2)
C3 0.027(3) 0.025(3) 0.023(3) 0.004(2) 0.004(2) 0.015(2)
C4 0.029(3) 0.023(3) 0.019(3) 0.003(2) 0.004(2) 0.014(2)
C5 0.037(3) 0.023(3) 0.030(3) 0.009(2) 0.007(3) 0.012(2)
C6 0.039(3) 0.025(3) 0.038(3) 0.014(2) 0.013(3) 0.007(2)
C7 0.035(3) 0.028(3) 0.033(3) 0.008(2) 0.014(3) 0.008(2)
S1 0.0281(7) 0.0220(6) 0.0228(7) 0.0061(5) 0.0096(6) 0.0102(5)
P1 0.0188(6) 0.0192(6) 0.0152(6) 0.0020(5) 0.0035(5) 0.0084(5)
P2 0.0259(7) 0.0214(6) 0.0165(6) 0.0016(5) 0.0053(6) 0.0100(5)
P3 0.0216(6) 0.0239(6) 0.0214(7) 0.0029(5) 0.0051(6) 0.0112(5)
Cl2 0.0375(7) 0.0205(6) 0.0221(6) -0.0020(5) 0.0045(6) 0.0065(5)
Cl1 0.0228(6) 0.0370(7) 0.0278(7) 0.0064(5) 0.0086(6) 0.0111(5)
C71 0.025(3) 0.023(2) 0.023(3) 0.005(2) 0.008(2) 0.011(2)
C72 0.022(2) 0.021(2) 0.015(2) 0.0011(18) 0.006(2) 0.005(2)
C77 0.037(3) 0.025(3) 0.023(3) 0.001(2) 0.011(3) 0.009(2)
C75 0.026(3) 0.019(2) 0.024(3) 0.002(2) 0.011(2) 0.005(2)
C73 0.017(2) 0.022(2) 0.022(3) 0.0041(19) 0.000(2) 0.011(2)
C50 0.026(3) 0.033(3) 0.032(3) 0.008(2) 0.011(3) 0.012(2)
C80 0.019(2) 0.025(3) 0.032(3) 0.007(2) 0.009(2) 0.012(2)
C70 0.041(3) 0.053(4) 0.029(3) 0.010(3) 0.004(3) 0.023(3)
C10 0.029(3) 0.028(3) 0.033(3) -0.004(2) 0.003(3) 0.012(2)
C11 0.036(3) 0.029(3) 0.054(4) 0.005(3) 0.012(3) 0.010(3)
C13 0.027(3) 0.028(3) 0.015(2) -0.003(2) 0.005(2) 0.006(2)
C14 0.058(4) 0.029(3) 0.046(4) 0.012(3) 0.028(3) 0.026(3)
C15 0.024(3) 0.029(3) 0.025(3) 0.003(2) 0.009(2) 0.013(2)
C17 0.035(3) 0.036(3) 0.021(3) 0.001(2) 0.009(2) 0.009(2)
C18 0.036(3) 0.034(3) 0.032(3) -0.006(2) 0.003(3) 0.007(3)
C19 0.035(3) 0.032(3) 0.018(3) 0.005(2) 0.006(2) 0.012(2)
C20 0.040(3) 0.026(3) 0.020(3) 0.004(2) 0.008(2) 0.007(2)
C21 0.036(3) 0.031(3) 0.021(3) -0.004(2) 0.012(2) 0.010(2)
C22 0.043(3) 0.027(3) 0.017(3) 0.009(2) 0.012(2) 0.019(2)
C26 0.028(3) 0.029(3) 0.021(3) 0.004(2) 0.007(2) 0.011(2)
C27 0.024(3) 0.027(3) 0.024(3) 0.000(2) 0.003(2) 0.012(2)
C28 0.029(3) 0.036(3) 0.029(3) 0.004(2) 0.006(3) 0.012(2)
C29 0.030(3) 0.024(3) 0.024(3) 0.004(2) 0.007(2) 0.013(2)
C31 0.043(3) 0.025(3) 0.026(3) -0.003(2) 0.002(3) 0.003(2)
C32 0.029(3) 0.049(4) 0.037(3) 0.017(3) 0.015(3) 0.019(3)
C34 0.044(3) 0.038(3) 0.039(4) -0.010(3) 0.016(3) 0.013(3)
C36 0.042(3) 0.049(4) 0.025(3) -0.002(3) -0.006(3) 0.024(3)
C38 0.030(3) 0.031(3) 0.022(3) -0.003(2) 0.005(2) 0.010(2)
C39 0.029(3) 0.027(3) 0.024(3) 0.003(2) 0.009(2) 0.012(2)
C41 0.034(3) 0.042(3) 0.050(4) -0.007(3) 0.014(3) 0.020(3)
C42 0.041(3) 0.038(3) 0.035(3) 0.012(2) 0.013(3) 0.028(3)
C44 0.026(3) 0.026(3) 0.012(2) 0.0024(19) 0.004(2) 0.013(2)
C46 0.032(3) 0.040(3) 0.053(4) 0.026(3) 0.016(3) 0.017(3)
C48 0.035(3) 0.054(4) 0.019(3) -0.001(2) 0.004(3) 0.018(3)
C49 0.034(3) 0.056(4) 0.034(3) 0.013(3) 0.013(3) 0.033(3)
C52 0.028(3) 0.033(3) 0.038(3) 0.018(2) 0.015(3) 0.010(2)
C53 0.030(3) 0.040(3) 0.017(3) 0.005(2) 0.005(2) 0.021(2)
C58 0.042(3) 0.045(3) 0.025(3) 0.003(2) 0.012(3) 0.029(3)
C59 0.046(3) 0.040(3) 0.031(3) 0.017(2) 0.015(3) 0.027(3)
C60 0.033(3) 0.038(3) 0.026(3) 0.005(2) 0.005(3) 0.014(2)
C61 0.024(3) 0.050(4) 0.028(3) -0.002(3) -0.001(3) 0.000(3)
C62 0.034(3) 0.025(3) 0.037(3) 0.007(2) 0.004(3) 0.008(2)
C66 0.029(3) 0.041(3) 0.044(4) -0.002(3) -0.003(3) 0.012(3)
C67 0.022(3) 0.044(3) 0.025(3) 0.007(2) 0.008(2) 0.009(2)
C69 0.050(3) 0.024(3) 0.029(3) -0.001(2) 0.019(3) 0.013(3)
C76 0.031(3) 0.028(3) 0.033(3) 0.005(2) 0.007(3) 0.011(2)
C84 0.032(3) 0.027(3) 0.024(3) 0.003(2) 0.007(2) 0.012(2)
C83 0.039(3) 0.019(2) 0.018(3) 0.0001(19) 0.013(2) 0.012(2)
C78 0.029(3) 0.030(3) 0.029(3) 0.001(2) 0.006(2) 0.012(2)
C82 0.041(3) 0.043(3) 0.023(3) 0.004(2) 0.008(3) 0.022(3)
C81 0.045(3) 0.032(3) 0.028(3) 0.003(2) 0.017(3) 0.005(3)
C79 0.039(3) 0.031(3) 0.024(3) -0.005(2) 0.003(3) -0.002(3)
C85 0.054(4) 0.045(3) 0.021(3) 0.008(2) 0.006(3) 0.031(3)
C86 0.059(4) 0.029(3) 0.025(3) 0.009(2) 0.014(3) 0.015(3)
C1S 0.050(4) 0.056(4) 0.046(4) 0.001(3) 0.012(3) 0.017(3)
Cl1S 0.0569(11) 0.0543(11) 0.0869(15) 0.0057(10) 0.0086(11) 0.0168(9)
Cl2S 0.0915(14) 0.0810(13) 0.0564(12) -0.0098(10) -0.0033(11) 0.0517(12)
C2S 0.130(9) 0.118(9) 0.221(14) 0.089(9) 0.126(10) 0.050(7)
Cl4S 0.1122(19) 0.1106(18) 0.110(2) 0.0556(15) 0.0568(17) 0.0644(16)
Cl3S 0.097(2) 0.105(2) 0.244(4) 0.092(2) 0.043(2) 0.0186(17)
B 0.047(4) 0.049(4) 0.029(4) 0.016(3) 0.009(3) 0.024(4)
F4S 0.072(3) 0.058(2) 0.058(3) 0.0177(19) 0.019(2) 0.031(2)
F3S 0.097(3) 0.062(3) 0.086(3) 0.012(2) 0.049(3) 0.030(2)
F2S 0.132(4) 0.052(3) 0.133(5) 0.027(3) 0.077(4) 0.026(3)
F1S 0.122(4) 0.171(5) 0.076(4) 0.060(4) 0.027(3) 0.092(4)

loop_
_atom_type_symbol
_atom_type_description
_atom_type_scat_dispersion_real
_atom_type_scat_dispersion_imag
_atom_type_scat_source
C C 0.0033 0.0016 'International Tables Vol C Tables 4.2.6.8 and 6.1.1.4'
H H 0.0000 0.0000 'International Tables Vol C Tables 4.2.6.8 and 6.1.1.4'
O O 0.0106 0.0060 'International Tables Vol C Tables 4.2.6.8 and 6.1.1.4'
P P 0.1023 0.0942 'International Tables Vol C Tables 4.2.6.8 and 6.1.1.4'
S S 0.1246 0.1234 'International Tables Vol C Tables 4.2.6.8 and 6.1.1.4'
Cl Cl 0.1484 0.1585 'International Tables Vol C Tables 4.2.6.8 and 6.1.1.4'
Os Os -1.2165 7.6030 'International Tables Vol C Tables 4.2.6.8 and 6.1.1.4'
B B 0.0013 0.0007 'International Tables Vol C Tables 4.2.6.8 and 6.1.1.4'
F F 0.0171 0.0103 'International Tables Vol C Tables 4.2.6.8 and 6.1.1.4'

loop_
_geom_angle_atom_site_label_1
_geom_angle_atom_site_label_2
_geom_angle_atom_site_label_3
_geom_angle
C1 Os1 S1 86.13(14)
C1 Os1 P1 86.70(14)
C1 Os1 P2 94.61(13)
C1 Os1 Cl2 96.19(13)
C1 Os1 Cl1 174.25(14)
S1 Os1 P1 168.65(4)
S1 Os1 P2 86.48(4)
S1 Os1 Cl2 85.40(4)
S1 Os1 Cl1 88.23(4)
P1 Os1 P2 102.86(4)
P1 Os1 Cl2 86.65(4)
P1 Os1 Cl1 99.05(4)
P2 Os1 Cl2 166.00(4)
P2 Os1 Cl1 83.90(4)
Cl2 Os1 Cl1 84.47(4)
C2 C1 Os1 130.9(3)
C1 C2 P3 119.2(3)
C3 C2 C1 127.2(4)
C3 C2 P3 113.7(3)
C2 C3 C4 126.5(4)
C3 C4 S1 119.7(3)
C5 C4 C3 130.0(4)
C5 C4 S1 110.0(4)
C4 C5 C6 112.4(5)
C7 C6 C5 114.4(5)
C6 C7 S1 109.9(4)
C4 S1 Os1 110.13(17)
C7 S1 Os1 130.1(2)
C7 S1 C4 92.6(2)
C72 P1 Os1 113.56(15)
C73 P1 Os1 120.42(16)
C73 P1 C72 101.4(2)
C44 P1 Os1 116.24(15)
C44 P1 C72 100.9(2)
C44 P1 C73 101.5(2)
C75 P2 Os1 120.27(16)
C75 P2 C83 99.7(2)
C13 P2 Os1 115.48(15)
C13 P2 C75 105.2(2)
C13 P2 C83 102.9(2)
C83 P2 Os1 110.81(14)
C71 P3 C2 109.8(2)
C80 P3 C2 111.4(2)
C80 P3 C71 106.4(2)
C80 P3 C27 109.1(2)
C27 P3 C2 110.4(2)
C27 P3 C71 109.5(2)
C10 C71 P3 118.6(4)
C10 C71 C78 120.6(4)
C78 C71 P3 120.3(4)
C29 C72 P1 121.3(3)
C29 C72 C53 117.8(4)
C53 C72 P1 120.9(4)
C69 C77 C75 120.5(5)
C77 C75 P2 119.1(4)
C22 C75 P2 122.0(4)
C22 C75 C77 118.8(4)
C15 C73 P1 122.2(4)
C20 C73 P1 119.3(4)
C20 C73 C15 117.9(4)
C32 C50 C80 120.7(5)
C50 C80 P3 119.7(4)
C50 C80 C76 119.3(5)
C76 C80 P3 120.9(4)
C60 C70 C36 120.4(6)
C41 C10 C71 119.0(5)
C76 C11 C46 120.9(5)
C17 C13 P2 122.9(4)
C38 C13 P2 119.1(4)
C38 C13 C17 118.0(5)
C59 C14 C69 120.4(5)
C52 C15 C73 120.3(5)
C79 C17 C13 120.2(5)
C34 C18 C78 120.7(5)
C21 C19 C29 120.2(5)
C73 C20 C31 121.9(5)
C19 C21 C58 120.0(5)
C75 C22 C59 121.0(5)
C67 C26 C44 120.0(5)
C28 C27 P3 120.2(4)
C60 C27 P3 120.1(4)
C60 C27 C28 119.5(5)
C66 C28 C27 119.6(5)
C72 C29 C19 120.9(5)
C20 C31 C62 119.2(5)
C46 C32 C50 119.1(5)
C18 C34 C41 120.1(5)
C70 C36 C66 119.5(5)
C48 C38 C13 121.2(5)
C42 C39 C44 121.0(5)
C10 C41 C34 120.6(5)
C49 C42 C39 119.8(5)
C26 C44 P1 118.9(4)
C39 C44 P1 122.3(4)
C39 C44 C26 118.8(4)
C32 C46 C11 120.7(5)
C38 C48 C61 119.9(5)
C42 C49 C67 119.7(5)
C62 C52 C15 121.0(5)
C58 C53 C72 121.0(5)
C21 C58 C53 120.1(5)
C14 C59 C22 119.6(5)
C70 C60 C27 120.4(5)
C79 C61 C48 119.9(5)
C52 C62 C31 119.6(5)
C28 C66 C36 120.5(5)
C26 C67 C49 120.6(5)
C14 C69 C77 119.6(5)
C11 C76 C80 119.2(5)
C81 C84 C83 120.5(5)
C84 C83 P2 117.5(4)
C82 C83 P2 124.3(4)
C82 C83 C84 118.1(5)
C18 C78 C71 119.1(5)
C83 C82 C85 120.9(5)
C84 C81 C86 120.2(5)
C61 C79 C17 120.8(5)
C86 C85 C82 120.3(5)
C85 C86 C81 120.0(5)
Cl2S C1S Cl1S 110.3(3)
Cl4S C2S Cl3S 108.1(5)
F4S B F3S 105.6(5)
F2S B F4S 112.0(6)
F2S B F3S 108.2(5)
F1S B F4S 109.9(6)
F1S B F3S 108.0(6)
F1S B F2S 112.8(6)

loop_
_geom_bond_atom_site_label_1
_geom_bond_atom_site_label_2
_geom_bond_distance
Os1 C1 1.941(5)
Os1 S1 2.3618(12)
Os1 P1 2.3753(12)
Os1 P2 2.4071(12)
Os1 Cl2 2.4094(11)
Os1 Cl1 2.4941(12)
C1 C2 1.459(6)
C2 C3 1.383(6)
C2 P3 1.810(5)
C3 C4 1.425(7)
C4 C5 1.376(7)
C4 S1 1.720(5)
C5 C6 1.400(7)
C6 C7 1.356(7)
C7 S1 1.716(5)
P1 C72 1.847(4)
P1 C73 1.843(5)
P1 C44 1.840(5)
P2 C75 1.842(5)
P2 C13 1.837(5)
P2 C83 1.852(5)
P3 C71 1.807(5)
P3 C80 1.801(5)
P3 C27 1.803(5)
C71 C10 1.390(7)
C71 C78 1.399(7)
C72 C29 1.385(7)
C72 C53 1.397(6)
C77 C75 1.398(6)
C77 C69 1.392(7)
C75 C22 1.378(7)
C73 C15 1.394(7)
C73 C20 1.385(6)
C50 C80 1.393(7)
C50 C32 1.388(7)
C80 C76 1.398(7)
C70 C36 1.385(8)
C70 C60 1.373(7)
C10 C41 1.380(7)
C11 C46 1.379(8)
C11 C76 1.378(8)
C13 C17 1.405(7)
C13 C38 1.398(7)
C14 C59 1.379(7)
C14 C69 1.386(8)
C15 C52 1.391(7)
C17 C79 1.393(7)
C18 C34 1.371(8)
C18 C78 1.379(7)
C19 C21 1.367(7)
C19 C29 1.399(6)
C20 C31 1.386(7)
C21 C58 1.376(7)
C22 C59 1.396(7)
C26 C44 1.398(6)
C26 C67 1.382(7)
C27 C28 1.396(7)
C27 C60 1.389(7)
C28 C66 1.385(8)
C31 C62 1.390(7)
C32 C46 1.372(8)
C34 C41 1.387(8)
C36 C66 1.389(8)
C38 C48 1.386(7)
C39 C42 1.385(7)
C39 C44 1.388(6)
C42 C49 1.382(7)
C48 C61 1.387(8)
C49 C67 1.384(7)
C52 C62 1.367(7)
C53 C58 1.390(7)
C61 C79 1.371(8)
C84 C83 1.406(7)
C84 C81 1.389(7)
C83 C82 1.390(7)
C82 C85 1.398(8)
C81 C86 1.390(8)
C85 C86 1.366(8)
C1S Cl1S 1.761(7)
C1S Cl2S 1.750(7)
C2S Cl4S 1.745(10)
C2S Cl3S 1.806(11)
B F4S 1.385(7)
B F3S 1.444(8)
B F2S 1.332(8)
B F1S 1.308(8)
